data_4507630
loop_
_publ_author_name
'He, Xiang'
'Lu, Xiao-Peng'
'Li, Ming-Xing'
'Morris, Russell E.'

_publ_section_title
;
 Tuning Different Kinds of Entangled Networks Formed by Isomers of
 Bis(1,2,4-triazol-1-ylmethyl)benzene and a Flexible Tetracarboxylate
 Ligand
;
_journal_issue 4
_journal_name_full 'Crystal Growth &amp; Design'
_journal_page_first 1649
_journal_paper_doi 10.1021/cg3018562
_journal_volume 13
_journal_year 2013
_chemical_formula_sum 'C48 H46 N12 O14 Zn2'
_chemical_formula_weight 1145.71
_chemical_name_systematic
; 
 ? 
;
_space_group_IT_number 2
_symmetry_cell_setting triclinic
_symmetry_space_group_name_Hall '-P 1'
_symmetry_space_group_name_H-M 'P -1'
_atom_sites_solution_hydrogens geom
_atom_sites_solution_primary direct
_atom_sites_solution_secondary difmap
_audit_creation_method SHELXL-97
_cell_angle_alpha 110.2610(10)
_cell_angle_beta 99.4840(10)
_cell_angle_gamma 103.1820(10)
_cell_formula_units_Z 1
_cell_length_a 9.6478(10)
_cell_length_b 12.1746(13)
_cell_length_c 12.1908(13)
_cell_measurement_temperature 293(2)
_cell_measurement_theta_max 26.46
_cell_measurement_theta_min 2.45
_cell_volume 1260.5(2)
_computing_cell_refinement 'Siemens SMART'
_computing_data_collection 'Siemens SMART'
_computing_data_reduction 'Siemens SMART'
_computing_structure_refinement 'SHELXL-97 (Sheldrick, 2008)'
_computing_structure_solution 'SHELXS-97 (Sheldrick, 2008)'
_diffrn_ambient_temperature 293(2)
_diffrn_measured_fraction_theta_full 0.984
_diffrn_measured_fraction_theta_max 0.984
_diffrn_radiation_monochromator graphite
_diffrn_radiation_source 'fine-focus sealed tube'
_diffrn_radiation_type MoK\a
_diffrn_radiation_wavelength 0.71073
_diffrn_reflns_av_R_equivalents 0.0169
_diffrn_reflns_av_sigmaI/netI 0.0362
_diffrn_reflns_limit_h_max 11
_diffrn_reflns_limit_h_min -9
_diffrn_reflns_limit_k_max 12
_diffrn_reflns_limit_k_min -14
_diffrn_reflns_limit_l_max 12
_diffrn_reflns_limit_l_min -14
_diffrn_reflns_number 6619
_diffrn_reflns_theta_full 25.00
_diffrn_reflns_theta_max 25.00
_diffrn_reflns_theta_min 1.87
_exptl_absorpt_coefficient_mu 1.031
_exptl_absorpt_correction_T_max 0.9697
_exptl_absorpt_correction_T_min 0.9130
_exptl_absorpt_correction_type multi-scan
_exptl_absorpt_process_details 'SADABS (Sheldrick,1996)'
_exptl_crystal_colour Colorless
_exptl_crystal_density_diffrn 1.509
_exptl_crystal_density_method 'not measured'
_exptl_crystal_description Block
_exptl_crystal_F_000 590
_exptl_crystal_size_max 0.09
_exptl_crystal_size_mid 0.04
_exptl_crystal_size_min 0.03
_refine_diff_density_max 1.765
_refine_diff_density_min -0.739
_refine_diff_density_rms 0.105
_refine_ls_extinction_method none
_refine_ls_goodness_of_fit_ref 1.005
_refine_ls_hydrogen_treatment constr
_refine_ls_matrix_type full
_refine_ls_number_parameters 343
_refine_ls_number_reflns 4373
_refine_ls_number_restraints 2
_refine_ls_restrained_S_all 1.013
_refine_ls_R_factor_all 0.0612
_refine_ls_R_factor_gt 0.0537
_refine_ls_shift/su_max 0.000
_refine_ls_shift/su_mean 0.000
_refine_ls_structure_factor_coef Fsqd
_refine_ls_weighting_details 'calc w=1/[\s^2^(Fo^2^)+(0.1155P)^2^+1.3293P] where P=(Fo^2^+2Fc^2^)/3'
_refine_ls_weighting_scheme calc
_refine_ls_wR_factor_gt 0.1560
_refine_ls_wR_factor_ref 0.1645
_reflns_number_gt 3811
_reflns_number_total 4373
_reflns_threshold_expression >2sigma(I)
_cod_data_source_file cg3018562_si_002.cif
_cod_data_source_block d
_cod_depositor_comments
;
The following automatic conversions were performed:

'_symmetry_cell_setting' value 'Triclinic' changed to 'triclinic'
according to /home/saulius/struct/CIF-dictionaries/cif_core.dic
dictionary named 'cif_core.dic' version 2.4.2 from 2011-04-26.

Automatic conversion script
Id: cif_fix_values 1891 2012-01-12 08:04:46Z andrius 
;
_cod_original_sg_symbol_H-M P-1
_cod_database_code 4507630

loop_
_symmetry_equiv_pos_as_xyz
'x, y, z'
'-x, -y, -z'

loop_
_atom_site_label
_atom_site_type_symbol
_atom_site_fract_x
_atom_site_fract_y
_atom_site_fract_z
_atom_site_U_iso_or_equiv
_atom_site_adp_type
_atom_site_occupancy
_atom_site_symmetry_multiplicity
_atom_site_calc_flag
_atom_site_refinement_flags
C1 C 0.6092(4) 0.2575(4) 0.7972(4) 0.0319(9) Uani 1 1 d .
C2 C 0.7552(4) 0.3459(3) 0.8112(4) 0.0267(8) Uani 1 1 d .
C3 C 0.7705(4) 0.4694(4) 0.8427(4) 0.0294(9) Uani 1 1 d .
H3 H 0.6883 0.4969 0.8463 0.035 Uiso 1 1 calc R
C4 C 0.9102(5) 0.5532(4) 0.8692(4) 0.0315(9) Uani 1 1 d .
C5 C 1.0332(4) 0.5127(4) 0.8646(4) 0.0288(8) Uani 1 1 d .
H5 H 1.1264 0.5687 0.8846 0.035 Uiso 1 1 calc R
C6 C 1.0163(4) 0.3887(3) 0.8300(3) 0.0261(8) Uani 1 1 d .
C8 C 1.1501(4) 0.3465(4) 0.8276(4) 0.0276(8) Uani 1 1 d .
C7 C 0.8777(4) 0.3048(3) 0.8029(4) 0.0272(8) Uani 1 1 d .
H7 H 0.8671 0.2214 0.7792 0.033 Uiso 1 1 calc R
C9 C 1.0517(5) 0.7624(4) 0.9289(5) 0.0411(11) Uani 1 1 d .
H9A H 1.0905 0.7453 0.8583 0.049 Uiso 1 1 calc R
H9B H 1.1221 0.7610 0.9947 0.049 Uiso 1 1 calc R
C10 C 1.0257(5) 0.8867(4) 0.9652(4) 0.0399(11) Uani 1 1 d .
C11 C 0.9756(7) 0.9270(4) 0.8804(5) 0.0506(13) Uani 1 1 d .
H11 H 0.9593 0.8785 0.7987 0.061 Uiso 1 1 calc R
C12 C 1.0517(7) 0.9609(4) 1.0865(5) 0.0525(13) Uani 1 1 d .
H12 H 1.0877 0.9354 1.1460 0.063 Uiso 1 1 calc R
N2 N 0.4376(5) 0.2132(4) 1.1693(4) 0.0549(12) Uani 1 1 d .
C14 C 0.4948(5) 0.3414(4) 1.0825(4) 0.0320(9) Uani 1 1 d .
H14 H 0.5399 0.4117 1.0719 0.038 Uiso 1 1 calc R
C15 C 0.6296(5) 0.4094(5) 1.3015(4) 0.0453(11) Uani 1 1 d D
H15B H 0.6790 0.4805 1.2894 0.054 Uiso 1 1 d RD
H15A H 0.7049 0.3751 1.3232 0.054 Uiso 1 1 d RD
C16 C 0.5600(5) 0.4556(4) 1.4023(4) 0.0381(10) Uani 1 1 d .
C17 C 0.5270(6) 0.5647(5) 1.4287(4) 0.0466(12) Uani 1 1 d .
H17 H 0.5442 0.6089 1.3809 0.056 Uiso 1 1 calc R
C18 C 0.5317(6) 0.3905(4) 1.4743(4) 0.0464(11) Uani 1 1 d .
H18 H 0.5522 0.3163 1.4574 0.056 Uiso 1 1 calc R
N5 N 0.2445(5) -0.1740(4) 0.6577(4) 0.0603(13) Uani 1 1 d .
C20 C 0.1272(5) -0.0417(4) 0.6485(4) 0.0363(10) Uani 1 1 d .
H20 H 0.0544 -0.0095 0.6252 0.044 Uiso 1 1 calc R
C21 C 0.0048(7) -0.2616(5) 0.5015(5) 0.0662(18) Uani 1 1 d .
H21A H 0.0218 -0.2596 0.4259 0.079 Uiso 1 1 calc R
H21B H -0.0912 -0.2509 0.5050 0.079 Uiso 1 1 calc R
C22 C 0.0030(5) -0.3847(4) 0.5021(4) 0.0431(11) Uani 1 1 d .
C23 C 0.0813(5) -0.4512(4) 0.4363(4) 0.0464(12) Uani 1 1 d .
H23 H 0.1366 -0.4185 0.3929 0.056 Uiso 1 1 calc R
C24 C -0.0785(6) -0.4337(5) 0.5658(4) 0.0480(12) Uani 1 1 d .
H24 H -0.1318 -0.3896 0.6105 0.058 Uiso 1 1 calc R
N1 N 0.3946(4) 0.2427(3) 0.9977(3) 0.0322(8) Uani 1 1 d .
C13 C 0.3620(6) 0.1677(4) 1.0558(4) 0.0486(12) Uani 1 1 d .
H13A H 0.2918 0.0902 1.0183 0.058 Uiso 1 1 calc R
N3 N 0.5217(4) 0.3258(3) 1.1844(3) 0.0348(8) Uani 1 1 d .
N4 N 0.2541(4) 0.0234(3) 0.7317(3) 0.0321(8) Uani 1 1 d .
C19 C 0.3220(6) -0.0608(4) 0.7344(5) 0.0498(13) Uani 1 1 d .
H19A H 0.4150 -0.0412 0.7855 0.060 Uiso 1 1 calc R
N6 N 0.1192(4) -0.1586(3) 0.6037(3) 0.0392(9) Uani 1 1 d .
O1 O 0.4968(3) 0.2927(3) 0.7806(3) 0.0384(7) Uani 1 1 d .
O2 O 0.6070(4) 0.1604(3) 0.8072(4) 0.0575(10) Uani 1 1 d .
O3 O 1.1305(3) 0.2312(3) 0.7769(3) 0.0355(7) Uani 1 1 d .
O4 O 1.2746(3) 0.4217(3) 0.8775(3) 0.0491(9) Uani 1 1 d .
O5 O 0.9129(3) 0.6736(3) 0.9019(3) 0.0447(8) Uani 1 1 d .
O7 O 0.3446(13) 0.0673(10) 0.3111(9) 0.207(4) Uani 1 1 d .
O6 O 0.2565(16) 0.0765(11) 0.4650(11) 0.279(8) Uani 1 1 d .
Zn1 Zn 0.32604(4) 0.21051(4) 0.82013(4) 0.02602(19) Uani 1 1 d .

loop_
_atom_site_aniso_label
_atom_site_aniso_U_11
_atom_site_aniso_U_22
_atom_site_aniso_U_33
_atom_site_aniso_U_23
_atom_site_aniso_U_13
_atom_site_aniso_U_12
C1 0.025(2) 0.028(2) 0.045(2) 0.0143(18) 0.0130(17) 0.0079(17)
C2 0.0237(19) 0.0236(19) 0.033(2) 0.0116(16) 0.0094(16) 0.0073(15)
C3 0.025(2) 0.025(2) 0.042(2) 0.0133(18) 0.0120(17) 0.0130(16)
C4 0.033(2) 0.0207(19) 0.045(2) 0.0141(18) 0.0138(18) 0.0114(16)
C5 0.025(2) 0.0209(19) 0.038(2) 0.0092(17) 0.0121(17) 0.0051(15)
C6 0.0236(19) 0.0235(19) 0.033(2) 0.0108(16) 0.0106(16) 0.0094(15)
C8 0.025(2) 0.026(2) 0.036(2) 0.0128(17) 0.0133(16) 0.0113(16)
C7 0.0254(19) 0.0189(19) 0.038(2) 0.0121(17) 0.0087(16) 0.0074(15)
C9 0.048(3) 0.019(2) 0.060(3) 0.014(2) 0.026(2) 0.0098(19)
C10 0.052(3) 0.018(2) 0.055(3) 0.016(2) 0.025(2) 0.0105(19)
C11 0.084(4) 0.029(2) 0.045(3) 0.015(2) 0.029(3) 0.020(2)
C12 0.089(4) 0.029(2) 0.048(3) 0.020(2) 0.025(3) 0.022(3)
N2 0.076(3) 0.036(2) 0.040(2) 0.0171(19) 0.004(2) -0.002(2)
C14 0.033(2) 0.025(2) 0.034(2) 0.0098(18) 0.0088(17) 0.0049(17)
C15 0.038(2) 0.046(3) 0.035(2) 0.007(2) -0.0024(19) 0.005(2)
C16 0.040(2) 0.036(2) 0.029(2) 0.0077(18) -0.0022(18) 0.0087(19)
C17 0.061(3) 0.042(3) 0.040(3) 0.023(2) 0.010(2) 0.014(2)
C18 0.058(3) 0.032(2) 0.046(3) 0.012(2) 0.008(2) 0.017(2)
N5 0.057(3) 0.026(2) 0.074(3) 0.006(2) -0.013(2) 0.0129(19)
C20 0.035(2) 0.025(2) 0.041(2) 0.0092(19) 0.0032(18) 0.0048(18)
C21 0.085(4) 0.029(3) 0.054(3) 0.008(2) -0.025(3) 0.005(3)
C22 0.048(3) 0.024(2) 0.034(2) 0.0014(18) -0.011(2) 0.000(2)
C23 0.047(3) 0.040(3) 0.035(2) 0.010(2) 0.002(2) -0.004(2)
C24 0.047(3) 0.039(3) 0.040(3) 0.000(2) 0.002(2) 0.012(2)
N1 0.0313(18) 0.0261(18) 0.0338(18) 0.0086(15) 0.0078(15) 0.0046(14)
C13 0.062(3) 0.031(2) 0.038(3) 0.010(2) 0.006(2) -0.002(2)
N3 0.0355(19) 0.0316(19) 0.0295(18) 0.0084(15) 0.0039(15) 0.0053(15)
N4 0.0288(18) 0.0210(17) 0.042(2) 0.0091(15) 0.0065(15) 0.0069(14)
C19 0.040(3) 0.026(2) 0.066(3) 0.007(2) -0.005(2) 0.012(2)
N6 0.042(2) 0.0259(19) 0.038(2) 0.0079(16) -0.0035(16) 0.0068(16)
O1 0.0216(14) 0.0458(18) 0.060(2) 0.0315(16) 0.0157(13) 0.0124(13)
O2 0.0362(18) 0.0380(19) 0.110(3) 0.040(2) 0.0251(19) 0.0113(15)
O3 0.0274(15) 0.0242(15) 0.0484(17) 0.0061(13) 0.0052(13) 0.0128(12)
O4 0.0218(16) 0.0336(17) 0.082(3) 0.0143(17) 0.0124(15) 0.0041(13)
O5 0.0430(18) 0.0177(15) 0.076(2) 0.0159(15) 0.0214(16) 0.0138(13)
O7 0.243(12) 0.195(10) 0.183(10) 0.072(8) 0.029(9) 0.092(9)
O6 0.328(16) 0.242(13) 0.214(11) 0.158(11) 0.004(11) -0.065(11)
Zn1 0.0190(3) 0.0232(3) 0.0323(3) 0.0081(2) 0.00565(19) 0.00549(18)

loop_
_atom_type_symbol
_atom_type_description
_atom_type_scat_dispersion_real
_atom_type_scat_dispersion_imag
_atom_type_scat_source
C C 0.0033 0.0016 'International Tables Vol C Tables 4.2.6.8 and 6.1.1.4'
H H 0.0000 0.0000 'International Tables Vol C Tables 4.2.6.8 and 6.1.1.4'
N N 0.0061 0.0033 'International Tables Vol C Tables 4.2.6.8 and 6.1.1.4'
O O 0.0106 0.0060 'International Tables Vol C Tables 4.2.6.8 and 6.1.1.4'
Zn Zn 0.2839 1.4301 'International Tables Vol C Tables 4.2.6.8 and 6.1.1.4'

loop_
_geom_angle_atom_site_label_1
_geom_angle_atom_site_label_2
_geom_angle_atom_site_label_3
_geom_angle
_geom_angle_site_symmetry_1
_geom_angle_site_symmetry_3
O2 C1 O1 124.5(4) . .
O2 C1 C2 119.2(4) . .
O1 C1 C2 116.2(3) . .
C3 C2 C7 119.9(3) . .
C3 C2 C1 120.2(3) . .
C7 C2 C1 119.7(3) . .
C2 C3 C4 119.9(4) . .
C2 C3 H3 120.1 . .
C4 C3 H3 120.1 . .
O5 C4 C5 124.9(4) . .
O5 C4 C3 114.9(3) . .
C5 C4 C3 120.2(4) . .
C6 C5 C4 119.5(4) . .
C6 C5 H5 120.2 . .
C4 C5 H5 120.2 . .
C5 C6 C7 120.6(3) . .
C5 C6 C8 119.0(3) . .
C7 C6 C8 120.4(3) . .
O4 C8 O3 121.9(4) . .
O4 C8 C6 120.2(4) . .
O3 C8 C6 117.9(3) . .
C6 C7 C2 119.9(3) . .
C6 C7 H7 120.1 . .
C2 C7 H7 120.1 . .
O5 C9 C10 106.9(4) . .
O5 C9 H9A 110.4 . .
C10 C9 H9A 110.4 . .
O5 C9 H9B 110.4 . .
C10 C9 H9B 110.4 . .
H9A C9 H9B 108.6 . .
C11 C10 C12 118.8(4) . .
C11 C10 C9 121.1(4) . .
C12 C10 C9 120.1(4) . .
C10 C11 C12 121.1(5) . 2_777
C10 C11 H11 119.5 . .
C12 C11 H11 119.5 2_777 .
C11 C12 C10 120.2(5) 2_777 .
C11 C12 H12 119.9 2_777 .
C10 C12 H12 119.9 . .
C13 N2 N3 102.4(4) . .
N1 C14 N3 109.9(4) . .
N1 C14 H14 125.1 . .
N3 C14 H14 125.1 . .
N3 C15 C16 113.6(4) . .
N3 C15 H15B 105.9 . .
C16 C15 H15B 105.9 . .
N3 C15 H15A 112.2 . .
C16 C15 H15A 112.3 . .
H15B C15 H15A 106.1 . .
C17 C16 C18 118.4(4) . .
C17 C16 C15 121.3(4) . .
C18 C16 C15 120.3(4) . .
C16 C17 C18 120.9(4) . 2_668
C16 C17 H17 119.6 . .
C18 C17 H17 119.6 2_668 .
C17 C18 C16 120.7(4) 2_668 .
C17 C18 H18 119.6 2_668 .
C16 C18 H18 119.6 . .
C19 N5 N6 102.7(4) . .
N6 C20 N4 109.9(4) . .
N6 C20 H20 125.0 . .
N4 C20 H20 125.0 . .
N6 C21 C22 113.0(4) . .
N6 C21 H21A 109.0 . .
C22 C21 H21A 109.0 . .
N6 C21 H21B 109.0 . .
C22 C21 H21B 109.0 . .
H21A C21 H21B 107.8 . .
C24 C22 C23 119.2(5) . .
C24 C22 C21 120.8(5) . .
C23 C22 C21 120.0(5) . .
C22 C23 C24 120.7(5) . 2_546
C22 C23 H23 119.7 . .
C24 C23 H23 119.7 2_546 .
C22 C24 C23 120.1(5) . 2_546
C22 C24 H24 119.9 . .
C23 C24 H24 119.9 2_546 .
C14 N1 C13 103.3(4) . .
C14 N1 Zn1 126.5(3) . .
C13 N1 Zn1 130.0(3) . .
N2 C13 N1 114.2(4) . .
N2 C13 H13A 122.9 . .
N1 C13 H13A 122.9 . .
C14 N3 N2 110.3(3) . .
C14 N3 C15 128.9(4) . .
N2 N3 C15 120.8(4) . .
C20 N4 C19 103.9(4) . .
C20 N4 Zn1 125.2(3) . .
C19 N4 Zn1 130.7(3) . .
N5 C19 N4 113.7(4) . .
N5 C19 H19A 123.2 . .
N4 C19 H19A 123.2 . .
C20 N6 N5 109.9(4) . .
C20 N6 C21 128.4(4) . .
N5 N6 C21 121.4(4) . .
C1 O1 Zn1 115.6(3) . .
C8 O3 Zn1 105.6(2) . 1_655
C4 O5 C9 117.2(3) . .
O1 Zn1 O3 122.28(12) . 1_455
O1 Zn1 N1 105.90(14) . .
O3 Zn1 N1 112.82(13) 1_455 .
O1 Zn1 N4 114.66(14) . .
O3 Zn1 N4 95.04(13) 1_455 .
N1 Zn1 N4 104.85(14) . .

loop_
_geom_bond_atom_site_label_1
_geom_bond_atom_site_label_2
_geom_bond_distance
_geom_bond_site_symmetry_2
C1 O2 1.225(5) .
C1 O1 1.265(5) .
C1 C2 1.508(5) .
C2 C3 1.383(5) .
C2 C7 1.390(5) .
C3 C4 1.401(6) .
C3 H3 0.9300 .
C4 O5 1.371(5) .
C4 C5 1.388(6) .
C5 C6 1.382(5) .
C5 H5 0.9300 .
C6 C7 1.392(5) .
C6 C8 1.495(5) .
C8 O4 1.234(5) .
C8 O3 1.276(5) .
C7 H7 0.9300 .
C9 O5 1.421(5) .
C9 C10 1.514(6) .
C9 H9A 0.9700 .
C9 H9B 0.9700 .
C10 C11 1.356(7) .
C10 C12 1.385(7) .
C11 C12 1.383(7) 2_777
C11 H11 0.9300 .
C12 C11 1.383(7) 2_777
C12 H12 0.9300 .
N2 C13 1.305(6) .
N2 N3 1.356(5) .
C14 N1 1.314(5) .
C14 N3 1.314(5) .
C14 H14 0.9300 .
C15 N3 1.476(5) .
C15 C16 1.497(7) .
C15 H15B 0.9599 .
C15 H15A 0.9600 .
C16 C17 1.379(7) .
C16 C18 1.391(7) .
C17 C18 1.389(7) 2_668
C17 H17 0.9300 .
C18 C17 1.389(7) 2_668
C18 H18 0.9300 .
N5 C19 1.318(6) .
N5 N6 1.362(6) .
C20 N6 1.315(5) .
C20 N4 1.322(5) .
C20 H20 0.9300 .
C21 N6 1.475(6) .
C21 C22 1.496(7) .
C21 H21A 0.9700 .
C21 H21B 0.9700 .
C22 C24 1.374(7) .
C22 C23 1.378(7) .
C23 C24 1.387(7) 2_546
C23 H23 0.9300 .
C24 C23 1.387(7) 2_546
C24 H24 0.9300 .
N1 C13 1.351(6) .
N1 Zn1 2.025(3) .
C13 H13A 0.9300 .
N4 C19 1.343(6) .
N4 Zn1 2.041(3) .
C19 H19A 0.9300 .
O1 Zn1 1.947(3) .
O3 Zn1 1.970(3) 1_655
Zn1 O3 1.970(3) 1_455

loop_
_geom_hbond_atom_site_label_D
_geom_hbond_atom_site_label_H
_geom_hbond_atom_site_label_A
_geom_hbond_distance_DH
_geom_hbond_distance_HA
_geom_hbond_distance_DA
_geom_hbond_angle_DHA
_geom_hbond_site_symmetry_A
C14 H14 O4 0.93 2.19 3.041(5) 151.2 2_767

loop_
_geom_torsion_atom_site_label_1
_geom_torsion_atom_site_label_2
_geom_torsion_atom_site_label_3
_geom_torsion_atom_site_label_4
_geom_torsion
_geom_torsion_site_symmetry_4
O2 C1 C2 C3 -157.3(4) .
O1 C1 C2 C3 19.9(6) .
O2 C1 C2 C7 17.0(6) .
O1 C1 C2 C7 -165.8(4) .
C7 C2 C3 C4 -1.6(6) .
C1 C2 C3 C4 172.6(4) .
C2 C3 C4 O5 -178.6(4) .
C2 C3 C4 C5 -0.4(6) .
O5 C4 C5 C6 -179.9(4) .
C3 C4 C5 C6 2.0(6) .
C4 C5 C6 C7 -1.6(6) .
C4 C5 C6 C8 -178.8(4) .
C5 C6 C8 O4 13.9(6) .
C7 C6 C8 O4 -163.3(4) .
C5 C6 C8 O3 -168.7(4) .
C7 C6 C8 O3 14.1(6) .
C5 C6 C7 C2 -0.4(6) .
C8 C6 C7 C2 176.8(4) .
C3 C2 C7 C6 2.0(6) .
C1 C2 C7 C6 -172.3(4) .
O5 C9 C10 C11 -83.1(5) .
O5 C9 C10 C12 96.3(5) .
C12 C10 C11 C12 -1.1(9) 2_777
C9 C10 C11 C12 178.3(5) 2_777
C11 C10 C12 C11 1.1(9) 2_777
C9 C10 C12 C11 -178.3(5) 2_777
N3 C15 C16 C17 -92.3(5) .
N3 C15 C16 C18 89.9(5) .
C18 C16 C17 C18 0.7(8) 2_668
C15 C16 C17 C18 -177.2(4) 2_668
C17 C16 C18 C17 -0.7(8) 2_668
C15 C16 C18 C17 177.2(4) 2_668
N6 C21 C22 C24 87.4(7) .
N6 C21 C22 C23 -93.8(6) .
C24 C22 C23 C24 0.0(8) 2_546
C21 C22 C23 C24 -178.8(4) 2_546
C23 C22 C24 C23 0.0(8) 2_546
C21 C22 C24 C23 178.8(4) 2_546
N3 C14 N1 C13 0.7(5) .
N3 C14 N1 Zn1 -173.9(3) .
N3 N2 C13 N1 1.2(6) .
C14 N1 C13 N2 -1.2(6) .
Zn1 N1 C13 N2 173.1(4) .
N1 C14 N3 N2 0.0(5) .
N1 C14 N3 C15 177.2(4) .
C13 N2 N3 C14 -0.7(6) .
C13 N2 N3 C15 -178.2(4) .
C16 C15 N3 C14 115.8(5) .
C16 C15 N3 N2 -67.1(6) .
N6 C20 N4 C19 0.1(5) .
N6 C20 N4 Zn1 175.6(3) .
N6 N5 C19 N4 -0.1(7) .
C20 N4 C19 N5 0.0(6) .
Zn1 N4 C19 N5 -175.2(4) .
N4 C20 N6 N5 -0.1(6) .
N4 C20 N6 C21 -173.6(5) .
C19 N5 N6 C20 0.1(6) .
C19 N5 N6 C21 174.2(5) .
C22 C21 N6 C20 -160.6(5) .
C22 C21 N6 N5 26.6(8) .
O2 C1 O1 Zn1 18.2(6) .
C2 C1 O1 Zn1 -158.8(3) .
O4 C8 O3 Zn1 8.3(5) 1_655
C6 C8 O3 Zn1 -169.1(3) 1_655
C5 C4 O5 C9 2.3(6) .
C3 C4 O5 C9 -179.5(4) .
C10 C9 O5 C4 -178.5(4) .
C1 O1 Zn1 O3 -169.9(3) 1_455
C1 O1 Zn1 N1 59.0(3) .
C1 O1 Zn1 N4 -56.1(3) .
C14 N1 Zn1 O1 32.0(4) .
C13 N1 Zn1 O1 -141.2(4) .
C14 N1 Zn1 O3 -104.3(4) 1_455
C13 N1 Zn1 O3 82.6(4) 1_455
C14 N1 Zn1 N4 153.6(3) .
C13 N1 Zn1 N4 -19.5(5) .
C20 N4 Zn1 O1 -112.3(4) .
C19 N4 Zn1 O1 62.0(5) .
C20 N4 Zn1 O3 16.7(4) 1_455
C19 N4 Zn1 O3 -169.0(4) 1_455
C20 N4 Zn1 N1 132.0(4) .
C19 N4 Zn1 N1 -53.7(5) .
